data_4029294
loop_
_publ_author_name
'Kondo, Yasuhiro'
'Sasaki, Michiko'
'Kawahata, Masatoshi'
'Yamaguchi, Kentaro'
'Takeda, Kei'

_publ_section_title
;
 Enantioselective Synthesis of \a-Silylamines by
 Meerwein-Ponndorf-Verley-Type Reduction of \a-Silylimines by a Chiral
 Lithium Amide.
;
_journal_issue 8
_journal_name_full 'The Journal of organic chemistry'
_journal_page_first 3601
_journal_page_last 3609
_journal_paper_doi 10.1021/jo500441a
_journal_volume 79
_journal_year 2014
_chemical_absolute_configuration ad
_chemical_formula_sum 'C19 H33 N O2 S Si2'
_chemical_formula_weight 395.70
_chemical_name_systematic
;
 ?
;
_space_group_crystal_system triclinic
_space_group_IT_number 1
_space_group_name_Hall 'P 1'
_space_group_name_H-M_alt 'P 1'
_symmetry_space_group_name_Hall 'P 1'
_symmetry_space_group_name_H-M 'P 1'
_atom_sites_solution_hydrogens geom
_audit_creation_method SHELXL-2013
_cell_angle_alpha 88.133(5)
_cell_angle_beta 89.305(5)
_cell_angle_gamma 80.119(5)
_cell_formula_units_Z 4
_cell_length_a 10.368(5)
_cell_length_b 10.478(5)
_cell_length_c 21.015(10)
_cell_measurement_reflns_used 5115
_cell_measurement_temperature 100
_cell_measurement_theta_max 25.32
_cell_measurement_theta_min 2.55
_cell_volume 2247.9(19)
_computing_cell_refinement 'Bruker APEX2'
_computing_data_collection 'Bruker APEX2'
_computing_data_reduction 'Bruker APEX2'
_computing_molecular_graphics 'ORTEP-3 for Windows'
_computing_publication_material Yadokari-XG
_computing_structure_refinement 'SHELXL-2013 (Sheldrick, 2013)'
_computing_structure_solution 'SHELXS-2013 (Sheldrick, 2013)'
_diffrn_ambient_temperature 100
_diffrn_detector_area_resol_mean 8.333
_diffrn_measured_fraction_theta_full 0.975
_diffrn_measured_fraction_theta_max 0.932
_diffrn_measurement_device_type 'Bruker APEX II CCD area detector'
_diffrn_measurement_method '\f and \w scans'
_diffrn_radiation_type MoK\a
_diffrn_radiation_wavelength 0.71073
_diffrn_reflns_av_R_equivalents 0.0234
_diffrn_reflns_av_unetI/netI 0.0482
_diffrn_reflns_Laue_measured_fraction_full 0.975
_diffrn_reflns_Laue_measured_fraction_max 0.932
_diffrn_reflns_limit_h_max 12
_diffrn_reflns_limit_h_min -12
_diffrn_reflns_limit_k_max 12
_diffrn_reflns_limit_k_min -12
_diffrn_reflns_limit_l_max 25
_diffrn_reflns_limit_l_min -25
_diffrn_reflns_number 18766
_diffrn_reflns_point_group_measured_fraction_full 0.944
_diffrn_reflns_point_group_measured_fraction_max 0.896
_diffrn_reflns_theta_full 25.000
_diffrn_reflns_theta_max 25.535
_diffrn_reflns_theta_min 0.969
_diffrn_source 'fine-focus sealed tube'
_exptl_absorpt_coefficient_mu 0.263
_exptl_absorpt_correction_type none
_exptl_crystal_colour colourless
_exptl_crystal_density_diffrn 1.169
_exptl_crystal_description block
_exptl_crystal_F_000 856
_exptl_crystal_size_max 0.50
_exptl_crystal_size_mid 0.40
_exptl_crystal_size_min 0.22
_refine_diff_density_max 0.844
_refine_diff_density_min -0.425
_refine_diff_density_rms 0.074
_refine_ls_abs_structure_details
;
 Flack x determined using 6010 quotients [(I+)-(I-)]/[(I+)+(I-)]
 (Parsons and Flack (2004), Acta Cryst. A60, s61).
;
_refine_ls_abs_structure_Flack 0.06(3)
_refine_ls_extinction_method none
_refine_ls_goodness_of_fit_ref 1.049
_refine_ls_hydrogen_treatment constr
_refine_ls_matrix_type full
_refine_ls_number_parameters 938
_refine_ls_number_reflns 14063
_refine_ls_number_restraints 3
_refine_ls_restrained_S_all 1.049
_refine_ls_R_factor_all 0.0567
_refine_ls_R_factor_gt 0.0541
_refine_ls_shift/su_max 0.000
_refine_ls_shift/su_mean 0.000
_refine_ls_structure_factor_coef Fsqd
_refine_ls_weighting_details
;
 w=1/[\s^2^(Fo^2^)+(0.0399P)^2^+7.1491P]
 where P=(Fo^2^+2Fc^2^)/3
;
_refine_ls_weighting_scheme calc
_refine_ls_wR_factor_gt 0.1392
_refine_ls_wR_factor_ref 0.1419
_reflns_Friedel_coverage 0.924
_reflns_Friedel_fraction_full 0.914
_reflns_Friedel_fraction_max 0.861
_reflns_number_gt 13454
_reflns_number_total 14063
_reflns_threshold_expression 'I > 2\s(I)'
_cod_data_source_file jo500441a_si_003.cif
_cod_data_source_block YSK-XI-2161C
_cod_depositor_comments
;Adding full bibliography for
 ./tmp-cod-update-bibliographies-12971/cifs/4029294.cif.
;
_cod_original_cell_volume 2248.0(19)
_cod_database_code 4029294
_shelx_space_group_comment
;
The symmetry employed for this shelxl refinement is uniquely defined
by the following loop, which should always be used as a source of
symmetry information in preference to the above space-group names.
They are only intended as comments.
;
_shelxl_version_number 2013-2

loop_
_space_group_symop_operation_xyz
'x, y, z'

loop_
_atom_site_label
_atom_site_type_symbol
_atom_site_fract_x
_atom_site_fract_y
_atom_site_fract_z
_atom_site_U_iso_or_equiv
_atom_site_adp_type
_atom_site_occupancy
_atom_site_site_symmetry_order
_atom_site_calc_flag
_atom_site_refinement_flags_posn
_atom_site_refinement_flags_adp
C1 C 0.1169(7) 1.0242(7) 0.2233(4) 0.0173(16) Uani 1 1 d . .
H1 H 0.1098 1.0015 0.1788 0.021 Uiso 1 1 calc R U
C2 C 0.0568(7) 1.1610(8) 0.2284(3) 0.0161(17) Uani 1 1 d . .
C3 C 0.0248(8) 1.2740(8) 0.2327(4) 0.0170(17) Uani 1 1 d . .
C4 C 0.3871(8) 0.8376(8) 0.2379(4) 0.0156(16) Uani 1 1 d . .
C5 C 0.5343(8) 0.8343(9) 0.2342(4) 0.0245(19) Uani 1 1 d . .
H2 H 0.5604 0.8849 0.2675 0.037 Uiso 1 1 calc R U
H3 H 0.5566 0.8695 0.1936 0.037 Uiso 1 1 calc R U
H4 H 0.5787 0.7463 0.2391 0.037 Uiso 1 1 calc R U
C6 C 0.3417(8) 0.7752(8) 0.1783(4) 0.0220(18) Uani 1 1 d . .
H5 H 0.3923 0.6901 0.1739 0.033 Uiso 1 1 calc R U
H6 H 0.3540 0.8278 0.1412 0.033 Uiso 1 1 calc R U
H7 H 0.2507 0.7690 0.1828 0.033 Uiso 1 1 calc R U
C7 C 0.3566(9) 0.7600(8) 0.2983(4) 0.0243(19) Uani 1 1 d . .
H8 H 0.4022 0.6724 0.2961 0.036 Uiso 1 1 calc R U
H9 H 0.2641 0.7602 0.3011 0.036 Uiso 1 1 calc R U
H10 H 0.3846 0.7991 0.3352 0.036 Uiso 1 1 calc R U
C8 C 0.3599(9) 1.1129(9) 0.1767(4) 0.029(2) Uani 1 1 d . .
H11 H 0.3098 1.1989 0.1770 0.043 Uiso 1 1 calc R U
H12 H 0.3504 1.0754 0.1363 0.043 Uiso 1 1 calc R U
H13 H 0.4505 1.1165 0.1836 0.043 Uiso 1 1 calc R U
C9 C 0.3170(8) 1.0802(9) 0.3212(4) 0.029(2) Uani 1 1 d . .
H14 H 0.4082 1.0741 0.3309 0.043 Uiso 1 1 calc R U
H15 H 0.2763 1.0321 0.3529 0.043 Uiso 1 1 calc R U
H16 H 0.2755 1.1695 0.3209 0.043 Uiso 1 1 calc R U
C10 C 0.1286(10) 1.5189(11) 0.2476(5) 0.039(2) Uani 1 1 d . .
H17 H 0.1078 1.6109 0.2526 0.059 Uiso 1 1 calc R U
H18 H 0.1845 1.5009 0.2110 0.059 Uiso 1 1 calc R U
H19 H 0.1728 1.4788 0.2849 0.059 Uiso 1 1 calc R U
C11 C -0.1007(9) 1.5184(8) 0.1600(4) 0.0272(19) Uani 1 1 d . .
H20 H -0.1325 1.6096 0.1631 0.041 Uiso 1 1 calc R U
H21 H -0.1724 1.4747 0.1510 0.041 Uiso 1 1 calc R U
H22 H -0.0370 1.5044 0.1263 0.041 Uiso 1 1 calc R U
C12 C -0.1403(10) 1.4943(9) 0.3030(4) 0.033(2) Uani 1 1 d . .
H23 H -0.0991 1.4619 0.3423 0.049 Uiso 1 1 calc R U
H24 H -0.2165 1.4556 0.2969 0.049 Uiso 1 1 calc R U
H25 H -0.1655 1.5868 0.3044 0.049 Uiso 1 1 calc R U
C13 C -0.1974(8) 1.0434(8) 0.2256(4) 0.0195(18) Uani 1 1 d . .
C14 C -0.2161(8) 1.1012(9) 0.1664(4) 0.0256(19) Uani 1 1 d . .
H26 H -0.1740 1.0615 0.1311 0.031 Uiso 1 1 calc R U
C15 C -0.2986(8) 1.2195(9) 0.1599(4) 0.0246(19) Uani 1 1 d . .
H27 H -0.3110 1.2592 0.1196 0.030 Uiso 1 1 calc R U
C16 C -0.3629(8) 1.2803(9) 0.2115(4) 0.026(2) Uani 1 1 d . .
C17 C -0.3410(8) 1.2183(9) 0.2711(4) 0.0261(19) Uani 1 1 d . .
H28 H -0.3826 1.2583 0.3065 0.031 Uiso 1 1 calc R U
C18 C -0.2606(8) 1.1009(9) 0.2797(4) 0.0229(19) Uani 1 1 d . .
H29 H -0.2483 1.0607 0.3198 0.027 Uiso 1 1 calc R U
C19 C -0.4525(10) 1.4070(10) 0.2048(5) 0.037(2) Uani 1 1 d . .
H30 H -0.4115 1.4738 0.2219 0.055 Uiso 1 1 calc R U
H31 H -0.5325 1.4025 0.2276 0.055 Uiso 1 1 calc R U
H32 H -0.4714 1.4264 0.1606 0.055 Uiso 1 1 calc R U
N1 N 0.0506(6) 0.9339(6) 0.2627(3) 0.0185(13) Uani 1 1 d . .
H129 H 0.0837 0.9019 0.2983 0.022 Uiso 1 1 calc R U
O1 O -0.0595(6) 0.8409(6) 0.1762(3) 0.0328(15) Uani 1 1 d . .
O2 O -0.1315(6) 0.8223(5) 0.2888(3) 0.0321(14) Uani 1 1 d . .
S1 S -0.0863(2) 0.8964(2) 0.23726(11) 0.0232(5) Uani 1 1 d . .
Si1 Si 0.2998(2) 1.0120(2) 0.24103(10) 0.0161(5) Uani 1 1 d . .
Si2 Si -0.0241(2) 1.4535(2) 0.23634(10) 0.0166(5) Uani 1 1 d . .
C20 C 0.0920(7) 0.0502(7) 0.7247(4) 0.0180(16) Uani 1 1 d . .
H33 H 0.0698 0.0236 0.6825 0.022 Uiso 1 1 calc R U
C21 C 0.0436(7) 0.1888(8) 0.7273(3) 0.0160(16) Uani 1 1 d . .
C22 C 0.0158(8) 0.3065(9) 0.7302(4) 0.0231(19) Uani 1 1 d . .
C23 C 0.3565(8) -0.1525(8) 0.7307(4) 0.0223(19) Uani 1 1 d . .
C24 C 0.5043(9) -0.1651(10) 0.7214(5) 0.037(2) Uani 1 1 d . .
H34 H 0.5434 -0.2551 0.7227 0.056 Uiso 1 1 calc R U
H35 H 0.5401 -0.1215 0.7547 0.056 Uiso 1 1 calc R U
H36 H 0.5225 -0.1267 0.6809 0.056 Uiso 1 1 calc R U
C25 C 0.2995(11) -0.2204(9) 0.6782(4) 0.037(2) Uani 1 1 d . .
H37 H 0.3173 -0.1815 0.6378 0.056 Uiso 1 1 calc R U
H38 H 0.2066 -0.2124 0.6843 0.056 Uiso 1 1 calc R U
H39 H 0.3385 -0.3104 0.6792 0.056 Uiso 1 1 calc R U
C26 C 0.3287(8) -0.2147(8) 0.7949(4) 0.0230(18) Uani 1 1 d . .
H40 H 0.3682 -0.3045 0.7958 0.035 Uiso 1 1 calc R U
H41 H 0.2358 -0.2074 0.8009 0.035 Uiso 1 1 calc R U
H42 H 0.3645 -0.1713 0.8283 0.035 Uiso 1 1 calc R U
C27 C 0.3271(8) 0.1061(9) 0.6529(4) 0.028(2) Uani 1 1 d . .
H43 H 0.2887 0.1963 0.6522 0.042 Uiso 1 1 calc R U
H44 H 0.2958 0.0652 0.6173 0.042 Uiso 1 1 calc R U
H45 H 0.4207 0.0977 0.6502 0.042 Uiso 1 1 calc R U
C28 C 0.3311(8) 0.1105(9) 0.7981(4) 0.0254(19) Uani 1 1 d . .
H46 H 0.4249 0.0994 0.7996 0.038 Uiso 1 1 calc R U
H47 H 0.2988 0.0737 0.8363 0.038 Uiso 1 1 calc R U
H48 H 0.2953 0.2012 0.7947 0.038 Uiso 1 1 calc R U
C29 C 0.0344(10) 0.5437(9) 0.6533(4) 0.032(2) Uani 1 1 d . .
H49 H 0.1263 0.5132 0.6471 0.048 Uiso 1 1 calc R U
H50 H 0.0177 0.6367 0.6518 0.048 Uiso 1 1 calc R U
H51 H -0.0140 0.5121 0.6203 0.048 Uiso 1 1 calc R U
C30 C 0.0803(9) 0.5376(9) 0.7960(4) 0.033(2) Uani 1 1 d . .
H52 H 0.0577 0.5005 0.8361 0.049 Uiso 1 1 calc R U
H53 H 0.0619 0.6305 0.7977 0.049 Uiso 1 1 calc R U
H54 H 0.1718 0.5099 0.7875 0.049 Uiso 1 1 calc R U
C31 C -0.1942(8) 0.5396(9) 0.7463(5) 0.030(2) Uani 1 1 d . .
H55 H -0.2434 0.5163 0.7113 0.045 Uiso 1 1 calc R U
H56 H -0.2108 0.6320 0.7501 0.045 Uiso 1 1 calc R U
H57 H -0.2203 0.4993 0.7849 0.045 Uiso 1 1 calc R U
C32 C -0.2234(8) 0.0732(8) 0.7488(4) 0.0193(18) Uani 1 1 d . .
C33 C -0.2754(8) 0.1172(9) 0.6911(4) 0.0244(19) Uani 1 1 d . .
H58 H -0.2494 0.0717 0.6545 0.029 Uiso 1 1 calc R U
C34 C -0.3672(8) 0.2303(9) 0.6875(5) 0.027(2) Uani 1 1 d . .
H59 H -0.4027 0.2599 0.6482 0.032 Uiso 1 1 calc R U
C35 C -0.4073(8) 0.3003(9) 0.7414(5) 0.030(2) Uani 1 1 d . .
C36 C -0.3504(9) 0.2559(9) 0.7992(5) 0.030(2) Uani 1 1 d . .
H60 H -0.3751 0.3021 0.8357 0.036 Uiso 1 1 calc R U
C37 C -0.2575(8) 0.1437(8) 0.8035(4) 0.0219(18) Uani 1 1 d . .
H61 H -0.2185 0.1159 0.8423 0.026 Uiso 1 1 calc R U
C38 C -0.5072(10) 0.4225(11) 0.7370(7) 0.055(3) Uani 1 1 d . .
H62 H -0.4753 0.4845 0.7090 0.082 Uiso 1 1 calc R U
H63 H -0.5225 0.4577 0.7786 0.082 Uiso 1 1 calc R U
H64 H -0.5876 0.4032 0.7207 0.082 Uiso 1 1 calc R U
N2 N 0.0335(6) -0.0313(6) 0.7714(3) 0.0196(13) Uani 1 1 d . .
H130 H 0.0729 -0.0573 0.8065 0.024 Uiso 1 1 calc R U
O3 O -0.0968(5) -0.1249(5) 0.6935(3) 0.0287(13) Uani 1 1 d . .
O4 O -0.1422(6) -0.1459(5) 0.8086(3) 0.0318(15) Uani 1 1 d . .
S2 S -0.10804(19) -0.07151(19) 0.75513(10) 0.0202(4) Uani 1 1 d . .
Si3 Si 0.2813(2) 0.0273(2) 0.72784(10) 0.0161(5) Uani 1 1 d . .
Si4 Si -0.0173(2) 0.4838(2) 0.73186(11) 0.0178(5) Uani 1 1 d . .
C39 C 0.8413(7) 0.7271(7) 0.9691(4) 0.0188(16) Uani 1 1 d . .
H65 H 0.8558 0.7595 0.9258 0.023 Uiso 1 1 calc R U
C40 C 0.9004(7) 0.5903(7) 0.9723(3) 0.0152(16) Uani 1 1 d . .
C41 C 0.9362(9) 0.4719(9) 0.9761(4) 0.0237(19) Uani 1 1 d . .
C42 C 0.5655(8) 0.9086(9) 0.9815(4) 0.0206(18) Uani 1 1 d . .
C43 C 0.4160(8) 0.9098(9) 0.9790(4) 0.0256(19) Uani 1 1 d . .
H66 H 0.3704 0.9975 0.9806 0.038 Uiso 1 1 calc R U
H67 H 0.3901 0.8603 1.0147 0.038 Uiso 1 1 calc R U
H68 H 0.3950 0.8723 0.9402 0.038 Uiso 1 1 calc R U
C44 C 0.6073(9) 0.9830(9) 0.9244(4) 0.0246(19) Uani 1 1 d . .
H69 H 0.5898 0.9415 0.8862 0.037 Uiso 1 1 calc R U
H70 H 0.6994 0.9850 0.9269 0.037 Uiso 1 1 calc R U
H71 H 0.5595 1.0700 0.9238 0.037 Uiso 1 1 calc R U
C45 C 0.5970(8) 0.9734(9) 1.0419(4) 0.0249(19) Uani 1 1 d . .
H72 H 0.6886 0.9780 1.0425 0.037 Uiso 1 1 calc R U
H73 H 0.5753 0.9236 1.0785 0.037 Uiso 1 1 calc R U
H74 H 0.5468 1.0593 1.0429 0.037 Uiso 1 1 calc R U
C46 C 0.6080(8) 0.6505(9) 0.9090(4) 0.0273(19) Uani 1 1 d . .
H75 H 0.6610 0.5660 0.9071 0.041 Uiso 1 1 calc R U
H76 H 0.6214 0.7001 0.8710 0.041 Uiso 1 1 calc R U
H77 H 0.5174 0.6420 0.9124 0.041 Uiso 1 1 calc R U
C47 C 0.6225(8) 0.6430(9) 1.0541(4) 0.0246(19) Uani 1 1 d . .
H78 H 0.5303 0.6421 1.0580 0.037 Uiso 1 1 calc R U
H79 H 0.6515 0.6839 1.0902 0.037 Uiso 1 1 calc R U
H80 H 0.6689 0.5557 1.0522 0.037 Uiso 1 1 calc R U
C48 C 0.8276(9) 0.2302(10) 0.9793(5) 0.034(2) Uani 1 1 d . .
H81 H 0.7702 0.2652 1.0130 0.051 Uiso 1 1 calc R U
H82 H 0.8467 0.1375 0.9845 0.051 Uiso 1 1 calc R U
H83 H 0.7860 0.2534 0.9390 0.051 Uiso 1 1 calc R U
C49 C 1.0880(10) 0.2380(9) 0.9140(4) 0.033(2) Uani 1 1 d . .
H84 H 1.0420 0.2635 0.8750 0.049 Uiso 1 1 calc R U
H85 H 1.1101 0.1453 0.9170 0.049 Uiso 1 1 calc R U
H86 H 1.1666 0.2749 0.9145 0.049 Uiso 1 1 calc R U
C50 C 1.0702(10) 0.2479(8) 1.0575(4) 0.029(2) Uani 1 1 d . .
H87 H 1.1432 0.2926 1.0604 0.043 Uiso 1 1 calc R U
H88 H 1.1011 0.1561 1.0584 0.043 Uiso 1 1 calc R U
H89 H 1.0118 0.2696 1.0928 0.043 Uiso 1 1 calc R U
C51 C 1.1553(8) 0.7056(8) 0.9967(4) 0.0179(17) Uani 1 1 d . .
C52 C 1.2037(8) 0.6495(9) 0.9414(4) 0.0220(18) Uani 1 1 d . .
H90 H 1.1784 0.6896 0.9023 0.026 Uiso 1 1 calc R U
C53 C 1.2911(9) 0.5323(10) 0.9438(5) 0.030(2) Uani 1 1 d . .
H91 H 1.3246 0.4953 0.9061 0.036 Uiso 1 1 calc R U
C54 C 1.3282(9) 0.4708(9) 1.0010(5) 0.029(2) Uani 1 1 d . .
C55 C 1.2760(9) 0.5281(10) 1.0568(5) 0.033(2) Uani 1 1 d . .
H92 H 1.2998 0.4869 1.0958 0.040 Uiso 1 1 calc R U
C56 C 1.1904(8) 0.6441(9) 1.0554(4) 0.0233(19) Uani 1 1 d . .
H93 H 1.1564 0.6809 1.0931 0.028 Uiso 1 1 calc R U
C57 C 1.4223(11) 0.3418(12) 1.0035(7) 0.058(3) Uani 1 1 d . .
H94 H 1.4510 0.3189 0.9611 0.087 Uiso 1 1 calc R U
H95 H 1.3784 0.2757 1.0219 0.087 Uiso 1 1 calc R U
H96 H 1.4966 0.3495 1.0289 0.087 Uiso 1 1 calc R U
N3 N 0.8983(6) 0.8089(6) 1.0132(3) 0.0212(14) Uani 1 1 d . .
H131 H 0.8576 0.8347 1.0476 0.025 Uiso 1 1 calc R U
O5 O 1.0348(6) 0.9009(6) 0.9316(3) 0.0323(14) Uani 1 1 d . .
O6 O 1.0689(6) 0.9273(6) 1.0466(3) 0.0374(16) Uani 1 1 d . .
S3 S 1.0409(2) 0.8496(2) 0.99545(11) 0.0239(5) Uani 1 1 d . .
Si5 Si 0.6549(2) 0.7349(2) 0.97990(10) 0.0163(5) Uani 1 1 d . .
Si6 Si 0.9824(2) 0.2969(2) 0.98230(10) 0.0173(5) Uani 1 1 d . .
C58 C 0.8798(7) 0.6862(7) 0.4667(4) 0.0162(15) Uani 1 1 d . .
H97 H 0.8869 0.7138 0.4220 0.019 Uiso 1 1 calc R U
C59 C 0.9301(8) 0.5440(7) 0.4721(4) 0.0169(16) Uani 1 1 d . .
C60 C 0.9565(8) 0.4289(8) 0.4779(4) 0.0185(18) Uani 1 1 d . .
C61 C 0.6211(8) 0.8840(9) 0.4873(4) 0.0219(19) Uani 1 1 d . .
C62 C 0.4719(8) 0.8983(9) 0.4902(4) 0.0261(19) Uani 1 1 d . .
H98 H 0.4339 0.9885 0.4876 0.039 Uiso 1 1 calc R U
H99 H 0.4461 0.8606 0.5295 0.039 Uiso 1 1 calc R U
H100 H 0.4420 0.8547 0.4552 0.039 Uiso 1 1 calc R U
C63 C 0.6670(8) 0.9549(9) 0.5445(4) 0.0244(19) Uani 1 1 d . .
H101 H 0.7596 0.9539 0.5412 0.037 Uiso 1 1 calc R U
H102 H 0.6479 0.9116 0.5836 0.037 Uiso 1 1 calc R U
H103 H 0.6219 1.0430 0.5441 0.037 Uiso 1 1 calc R U
C64 C 0.6635(9) 0.9496(8) 0.4260(4) 0.0257(19) Uani 1 1 d . .
H104 H 0.6336 0.9099 0.3898 0.039 Uiso 1 1 calc R U
H105 H 0.7572 0.9400 0.4246 0.039 Uiso 1 1 calc R U
H106 H 0.6262 1.0401 0.4254 0.039 Uiso 1 1 calc R U
C65 C 0.6223(8) 0.6237(8) 0.4266(4) 0.0219(18) Uani 1 1 d . .
H107 H 0.5325 0.6214 0.4374 0.033 Uiso 1 1 calc R U
H108 H 0.6693 0.5368 0.4236 0.033 Uiso 1 1 calc R U
H109 H 0.6265 0.6692 0.3864 0.033 Uiso 1 1 calc R U
C66 C 0.6796(8) 0.6325(9) 0.5701(4) 0.0262(19) Uani 1 1 d . .
H110 H 0.7265 0.6734 0.6003 0.039 Uiso 1 1 calc R U
H111 H 0.7149 0.5417 0.5695 0.039 Uiso 1 1 calc R U
H112 H 0.5887 0.6439 0.5819 0.039 Uiso 1 1 calc R U
C67 C 0.9212(9) 0.1877(8) 0.4140(4) 0.0258(19) Uani 1 1 d . .
H113 H 0.8280 0.2153 0.4143 0.039 Uiso 1 1 calc R U
H114 H 0.9408 0.0947 0.4156 0.039 Uiso 1 1 calc R U
H115 H 0.9576 0.2201 0.3758 0.039 Uiso 1 1 calc R U
C68 C 0.9172(10) 0.1988(10) 0.5588(4) 0.033(2) Uani 1 1 d . .
H116 H 0.9567 0.2309 0.5947 0.050 Uiso 1 1 calc R U
H117 H 0.9305 0.1059 0.5617 0.050 Uiso 1 1 calc R U
H118 H 0.8250 0.2324 0.5585 0.050 Uiso 1 1 calc R U
C69 C 1.1750(8) 0.1982(9) 0.4857(4) 0.0259(19) Uani 1 1 d . .
H119 H 1.2116 0.2202 0.4455 0.039 Uiso 1 1 calc R U
H120 H 1.1949 0.1061 0.4933 0.039 Uiso 1 1 calc R U
H121 H 1.2116 0.2411 0.5190 0.039 Uiso 1 1 calc R U
C70 C 1.2050(8) 0.6568(8) 0.4748(4) 0.0163(17) Uani 1 1 d . .
C71 C 1.2268(8) 0.5917(9) 0.4190(4) 0.0233(19) Uani 1 1 d . .
H122 H 1.1822 0.6240 0.3821 0.028 Uiso 1 1 calc R U
C72 C 1.3158(8) 0.4779(9) 0.4184(4) 0.025(2) Uani 1 1 d . .
H123 H 1.3293 0.4327 0.3809 0.030 Uiso 1 1 calc R U
C73 C 1.3853(8) 0.4292(8) 0.4716(5) 0.0253(19) Uani 1 1 d . .
C74 C 1.3629(9) 0.4943(9) 0.5274(5) 0.031(2) Uani 1 1 d . .
H124 H 1.4079 0.4609 0.5639 0.037 Uiso 1 1 calc R U
C75 C 1.2735(8) 0.6102(8) 0.5300(4) 0.0214(18) Uani 1 1 d . .
H125 H 1.2598 0.6551 0.5676 0.026 Uiso 1 1 calc R U
C76 C 1.4856(10) 0.3064(10) 0.4696(6) 0.042(3) Uani 1 1 d . .
H126 H 1.5697 0.3277 0.4588 0.062 Uiso 1 1 calc R U
H127 H 1.4609 0.2508 0.4382 0.062 Uiso 1 1 calc R U
H128 H 1.4899 0.2628 0.5106 0.062 Uiso 1 1 calc R U
N4 N 0.9516(6) 0.7646(6) 0.5049(3) 0.0208(14) Uani 1 1 d . .
H132 H 0.9205 0.7914 0.5411 0.025 Uiso 1 1 calc R U
O7 O 1.0692(5) 0.8532(5) 0.4158(3) 0.0283(13) Uani 1 1 d . .
O8 O 1.1311(5) 0.8791(5) 0.5273(3) 0.0308(14) Uani 1 1 d . .
S4 S 1.09103(19) 0.80163(19) 0.47923(10) 0.0205(4) Uani 1 1 d . .
Si7 Si 0.6964(2) 0.7080(2) 0.48872(10) 0.0158(5) Uani 1 1 d . .
Si8 Si 0.9931(2) 0.2513(2) 0.48436(10) 0.0173(5) Uani 1 1 d . .

loop_
_atom_site_aniso_label
_atom_site_aniso_U_11
_atom_site_aniso_U_22
_atom_site_aniso_U_33
_atom_site_aniso_U_23
_atom_site_aniso_U_13
_atom_site_aniso_U_12
C1 0.020(4) 0.014(4) 0.020(4) -0.003(3) 0.000(3) -0.008(3)
C2 0.018(4) 0.020(4) 0.010(4) 0.005(3) 0.000(3) 0.000(3)
C3 0.022(4) 0.012(4) 0.018(4) 0.002(3) -0.007(3) -0.006(3)
C4 0.023(4) 0.012(4) 0.011(4) 0.001(3) 0.001(3) -0.001(3)
C5 0.019(4) 0.026(5) 0.026(4) 0.001(4) -0.003(3) 0.002(4)
C6 0.025(4) 0.016(4) 0.025(4) -0.006(3) -0.003(3) -0.002(3)
C7 0.030(5) 0.019(5) 0.024(4) 0.002(3) -0.001(4) -0.005(4)
C8 0.024(4) 0.025(5) 0.037(5) 0.007(4) 0.005(4) -0.005(4)
C9 0.026(5) 0.029(5) 0.029(5) -0.011(4) -0.013(4) 0.002(4)
C10 0.033(6) 0.035(6) 0.051(6) 0.002(5) -0.014(5) -0.007(5)
C11 0.036(5) 0.019(4) 0.026(4) -0.001(3) -0.005(4) -0.003(4)
C12 0.053(6) 0.019(4) 0.026(5) -0.002(4) 0.006(4) -0.003(4)
C13 0.013(4) 0.017(4) 0.030(5) 0.003(4) -0.003(3) -0.006(3)
C14 0.026(5) 0.031(5) 0.023(4) -0.007(4) -0.003(3) -0.014(4)
C15 0.026(5) 0.026(5) 0.024(4) 0.007(4) -0.005(3) -0.011(4)
C16 0.015(4) 0.028(5) 0.037(5) 0.002(4) -0.009(4) -0.009(4)
C17 0.018(4) 0.030(5) 0.030(5) -0.010(4) 0.003(3) -0.003(4)
C18 0.024(4) 0.022(5) 0.025(4) 0.006(4) -0.003(3) -0.013(4)
C19 0.027(5) 0.032(5) 0.051(6) 0.002(4) -0.008(4) -0.005(4)
N1 0.015(3) 0.014(3) 0.025(3) 0.008(3) -0.001(3) -0.002(2)
O1 0.030(3) 0.021(3) 0.049(4) -0.015(3) -0.003(3) -0.006(3)
O2 0.026(3) 0.019(3) 0.052(4) 0.013(3) 0.001(3) -0.009(3)
S1 0.0207(11) 0.0126(10) 0.0379(12) -0.0020(8) 0.0000(9) -0.0067(8)
Si1 0.0165(11) 0.0131(11) 0.0191(11) -0.0016(9) -0.0011(9) -0.0038(9)
Si2 0.0200(11) 0.0110(11) 0.0189(11) 0.0009(8) -0.0020(9) -0.0033(9)
C20 0.019(4) 0.011(4) 0.021(4) 0.002(3) -0.005(3) 0.008(3)
C21 0.016(4) 0.019(4) 0.015(4) -0.002(3) -0.003(3) -0.007(3)
C22 0.027(4) 0.031(5) 0.016(4) 0.002(3) -0.005(3) -0.015(4)
C23 0.016(4) 0.022(5) 0.026(5) -0.002(4) 0.004(3) 0.004(3)
C24 0.024(5) 0.034(6) 0.051(6) 0.004(5) 0.014(4) 0.004(4)
C25 0.057(7) 0.021(5) 0.029(5) -0.003(4) -0.009(5) 0.005(4)
C26 0.020(4) 0.021(4) 0.025(4) 0.002(3) 0.000(3) 0.004(3)
C27 0.025(5) 0.030(5) 0.030(5) 0.006(4) -0.003(4) -0.007(4)
C28 0.018(4) 0.022(5) 0.035(5) -0.004(4) 0.000(4) -0.002(3)
C29 0.046(6) 0.025(5) 0.028(5) 0.002(4) 0.003(4) -0.013(4)
C30 0.038(5) 0.030(5) 0.030(5) -0.001(4) -0.005(4) -0.007(4)
C31 0.017(4) 0.023(5) 0.048(6) -0.001(4) 0.007(4) 0.002(4)
C32 0.017(4) 0.018(4) 0.022(4) 0.000(3) 0.005(3) -0.002(3)
C33 0.024(4) 0.030(5) 0.021(4) -0.001(3) -0.004(3) -0.008(4)
C34 0.018(4) 0.024(5) 0.040(5) 0.008(4) -0.007(4) -0.010(4)
C35 0.012(4) 0.025(5) 0.053(6) 0.010(4) 0.000(4) -0.003(4)
C36 0.031(5) 0.022(5) 0.038(5) -0.008(4) 0.016(4) -0.007(4)
C37 0.025(4) 0.019(4) 0.022(4) 0.005(3) 0.003(3) -0.006(4)
C38 0.027(6) 0.033(6) 0.101(10) 0.010(6) 0.006(6) 0.001(5)
N2 0.012(3) 0.021(3) 0.024(3) 0.004(3) -0.007(3) 0.001(3)
O3 0.023(3) 0.021(3) 0.043(4) -0.009(3) 0.000(3) -0.005(2)
O4 0.029(3) 0.018(3) 0.049(4) 0.011(3) 0.004(3) -0.007(3)
S2 0.0175(10) 0.0123(10) 0.0307(11) 0.0018(8) -0.0002(8) -0.0025(8)
Si3 0.0154(11) 0.0161(11) 0.0158(11) -0.0008(9) 0.0000(8) 0.0001(9)
Si4 0.0180(11) 0.0132(11) 0.0223(11) -0.0005(9) -0.0011(9) -0.0027(9)
C39 0.019(4) 0.016(4) 0.021(4) 0.001(3) 0.002(3) -0.001(3)
C40 0.016(4) 0.015(4) 0.016(4) 0.003(3) -0.002(3) -0.007(3)
C41 0.039(5) 0.028(5) 0.008(4) -0.006(3) 0.006(3) -0.015(4)
C42 0.016(4) 0.024(5) 0.021(4) -0.001(3) 0.000(3) -0.001(3)
C43 0.021(4) 0.020(5) 0.035(5) -0.002(4) -0.001(4) 0.000(3)
C44 0.027(5) 0.021(5) 0.023(4) 0.004(3) 0.004(3) 0.003(4)
C45 0.023(4) 0.023(5) 0.027(4) -0.007(4) -0.001(3) 0.002(3)
C46 0.025(4) 0.027(4) 0.032(5) -0.009(4) -0.003(4) -0.006(4)
C47 0.023(4) 0.025(5) 0.025(4) 0.006(3) 0.004(3) -0.004(4)
C48 0.028(5) 0.022(5) 0.052(6) -0.008(4) 0.001(4) -0.006(4)
C49 0.042(5) 0.019(5) 0.033(5) 0.003(4) 0.012(4) 0.004(4)
C50 0.047(6) 0.012(4) 0.027(4) -0.002(3) -0.015(4) -0.005(4)
C51 0.018(4) 0.012(4) 0.027(4) -0.003(3) 0.001(3) -0.009(3)
C52 0.016(4) 0.026(5) 0.024(4) 0.000(3) 0.002(3) -0.007(3)
C53 0.023(5) 0.032(5) 0.036(5) -0.008(4) 0.009(4) -0.009(4)
C54 0.020(5) 0.018(5) 0.050(6) 0.000(4) -0.002(4) -0.003(4)
C55 0.021(5) 0.036(6) 0.041(6) 0.008(4) -0.013(4) -0.001(4)
C56 0.018(4) 0.028(5) 0.025(4) -0.002(4) -0.006(3) -0.004(4)
C57 0.027(6) 0.047(7) 0.094(10) 0.000(7) 0.004(6) 0.012(5)
N3 0.018(3) 0.017(3) 0.028(4) -0.007(3) 0.002(3) 0.002(3)
O5 0.022(3) 0.026(3) 0.049(4) 0.013(3) -0.003(3) -0.008(3)
O6 0.030(4) 0.024(3) 0.060(4) -0.021(3) -0.003(3) -0.008(3)
S3 0.0186(10) 0.0137(10) 0.0396(13) -0.0010(9) -0.0021(9) -0.0034(8)
Si5 0.0135(11) 0.0165(12) 0.0184(11) 0.0014(9) -0.0012(8) -0.0014(9)
Si6 0.0215(11) 0.0128(11) 0.0174(11) -0.0004(9) 0.0013(9) -0.0022(9)
C58 0.017(4) 0.013(3) 0.020(4) -0.006(3) 0.001(3) -0.006(3)
C59 0.023(4) 0.014(4) 0.015(4) -0.004(3) 0.003(3) -0.005(3)
C60 0.020(4) 0.026(5) 0.010(4) -0.004(3) 0.002(3) -0.007(3)
C61 0.017(4) 0.026(5) 0.021(4) -0.003(3) -0.004(3) 0.004(4)
C62 0.019(4) 0.024(5) 0.033(5) -0.001(4) 0.003(4) 0.001(3)
C63 0.023(4) 0.021(5) 0.029(5) -0.008(4) -0.002(4) -0.002(4)
C64 0.028(5) 0.016(4) 0.029(5) 0.006(3) 0.001(4) 0.006(3)
C65 0.018(4) 0.022(4) 0.028(4) -0.004(3) -0.003(3) -0.006(3)
C66 0.023(4) 0.027(5) 0.027(4) 0.006(4) 0.002(3) -0.001(4)
C67 0.031(5) 0.017(4) 0.031(5) -0.005(3) -0.014(4) -0.007(3)
C68 0.034(5) 0.033(5) 0.033(5) -0.001(4) 0.003(4) -0.010(4)
C69 0.020(4) 0.019(4) 0.037(5) 0.003(4) -0.004(4) 0.002(3)
C70 0.013(4) 0.009(4) 0.026(4) 0.002(3) 0.000(3) 0.000(3)
C71 0.020(4) 0.028(5) 0.024(4) 0.000(4) 0.003(3) -0.011(4)
C72 0.021(5) 0.024(5) 0.032(5) -0.009(4) 0.010(4) -0.006(4)
C73 0.020(4) 0.012(4) 0.043(5) 0.000(4) 0.005(4) -0.002(3)
C74 0.029(5) 0.024(5) 0.036(5) 0.011(4) -0.011(4) 0.001(4)
C75 0.024(4) 0.021(4) 0.021(4) -0.002(3) -0.005(3) -0.007(3)
C76 0.035(6) 0.024(5) 0.061(7) 0.004(5) 0.009(5) 0.006(4)
N4 0.016(3) 0.016(3) 0.031(4) -0.007(3) 0.002(3) -0.003(3)
O7 0.023(3) 0.020(3) 0.041(3) 0.011(3) 0.000(3) -0.003(2)
O8 0.021(3) 0.016(3) 0.058(4) -0.011(3) 0.001(3) -0.006(2)
S4 0.0155(9) 0.0132(10) 0.0325(11) 0.0004(8) -0.0006(8) -0.0023(8)
Si7 0.0140(10) 0.0163(11) 0.0170(11) 0.0002(9) 0.0004(8) -0.0021(8)
Si8 0.0195(11) 0.0138(11) 0.0193(11) 0.0003(9) -0.0020(9) -0.0049(9)

loop_
_atom_type_symbol
_atom_type_description
_atom_type_scat_dispersion_real
_atom_type_scat_dispersion_imag
_atom_type_scat_source
C C 0.0033 0.0016 'International Tables Vol C Tables 4.2.6.8 and 6.1.1.4'
H H 0.0000 0.0000 'International Tables Vol C Tables 4.2.6.8 and 6.1.1.4'
N N 0.0061 0.0033 'International Tables Vol C Tables 4.2.6.8 and 6.1.1.4'
O O 0.0106 0.0060 'International Tables Vol C Tables 4.2.6.8 and 6.1.1.4'
Si Si 0.0817 0.0704 'International Tables Vol C Tables 4.2.6.8 and 6.1.1.4'
S S 0.1246 0.1234 'International Tables Vol C Tables 4.2.6.8 and 6.1.1.4'

loop_
_geom_angle_atom_site_label_1
_geom_angle_atom_site_label_2
_geom_angle_atom_site_label_3
_geom_angle
C2 C1 N1 113.8(6)
C2 C1 Si1 107.1(5)
N1 C1 Si1 114.1(5)
C3 C2 C1 171.4(8)
C2 C3 Si2 177.8(7)
C5 C4 C7 108.4(7)
C5 C4 C6 109.5(6)
C7 C4 C6 109.7(7)
C5 C4 Si1 109.6(6)
C7 C4 Si1 110.6(5)
C6 C4 Si1 109.1(5)
C14 C13 C18 121.6(8)
C14 C13 S1 120.8(7)
C18 C13 S1 117.6(7)
C13 C14 C15 119.0(8)
C16 C15 C14 121.7(8)
C15 C16 C17 117.5(8)
C15 C16 C19 122.1(9)
C17 C16 C19 120.4(9)
C18 C17 C16 122.6(8)
C17 C18 C13 117.6(8)
C1 N1 S1 118.9(5)
O1 S1 O2 120.3(4)
O1 S1 N1 107.1(3)
O2 S1 N1 104.7(3)
O1 S1 C13 107.4(4)
O2 S1 C13 109.5(4)
N1 S1 C13 107.1(3)
C8 Si1 C9 111.3(4)
C8 Si1 C4 110.7(4)
C9 Si1 C4 111.1(4)
C8 Si1 C1 104.0(4)
C9 Si1 C1 108.6(4)
C4 Si1 C1 110.8(4)
C12 Si2 C10 111.4(5)
C12 Si2 C11 110.1(4)
C10 Si2 C11 109.4(5)
C12 Si2 C3 109.9(4)
C10 Si2 C3 106.4(4)
C11 Si2 C3 109.5(4)
C21 C20 N2 115.5(6)
C21 C20 Si3 106.8(5)
N2 C20 Si3 114.2(5)
C22 C21 C20 173.6(8)
C21 C22 Si4 176.7(8)
C25 C23 C26 109.4(8)
C25 C23 C24 109.8(8)
C26 C23 C24 109.1(7)
C25 C23 Si3 109.5(6)
C26 C23 Si3 110.5(6)
C24 C23 Si3 108.6(6)
C33 C32 C37 120.7(8)
C33 C32 S2 120.6(7)
C37 C32 S2 118.7(6)
C32 C33 C34 119.4(8)
C33 C34 C35 121.4(9)
C36 C35 C34 118.2(8)
C36 C35 C38 120.8(10)
C34 C35 C38 121.0(10)
C37 C36 C35 121.1(9)
C36 C37 C32 119.1(8)
C20 N2 S2 118.6(5)
O4 S2 O3 120.3(4)
O4 S2 N2 106.4(3)
O3 S2 N2 107.1(3)
O4 S2 C32 108.5(4)
O3 S2 C32 106.5(4)
N2 S2 C32 107.3(4)
C27 Si3 C28 110.8(4)
C27 Si3 C23 110.5(4)
C28 Si3 C23 111.0(4)
C27 Si3 C20 104.0(4)
C28 Si3 C20 109.5(4)
C23 Si3 C20 110.8(4)
C22 Si4 C31 109.3(4)
C22 Si4 C29 106.5(4)
C31 Si4 C29 111.3(5)
C22 Si4 C30 109.2(4)
C31 Si4 C30 110.2(4)
C29 Si4 C30 110.2(5)
C40 C39 N3 114.5(6)
C40 C39 Si5 106.8(5)
N3 C39 Si5 113.8(5)
C41 C40 C39 172.7(8)
C40 C41 Si6 177.8(8)
C44 C42 C45 109.1(8)
C44 C42 C43 109.6(7)
C45 C42 C43 109.0(7)
C44 C42 Si5 109.0(6)
C45 C42 Si5 110.9(6)
C43 C42 Si5 109.2(6)
C52 C51 C56 120.2(8)
C52 C51 S3 121.1(7)
C56 C51 S3 118.5(6)
C51 C52 C53 119.9(8)
C54 C53 C52 120.9(9)
C53 C54 C55 118.4(9)
C53 C54 C57 120.8(10)
C55 C54 C57 120.8(10)
C56 C55 C54 121.6(9)
C55 C56 C51 119.0(8)
C39 N3 S3 118.9(5)
O5 S3 O6 120.2(4)
O5 S3 N3 107.9(3)
O6 S3 N3 105.4(4)
O5 S3 C51 107.4(4)
O6 S3 C51 108.6(4)
N3 S3 C51 106.5(3)
C47 Si5 C46 109.8(4)
C47 Si5 C42 111.0(4)
C46 Si5 C42 111.4(4)
C47 Si5 C39 109.5(4)
C46 Si5 C39 103.4(4)
C42 Si5 C39 111.5(4)
C41 Si6 C50 110.4(4)
C41 Si6 C49 110.0(4)
C50 Si6 C49 109.7(5)
C41 Si6 C48 106.3(4)
C50 Si6 C48 111.1(5)
C49 Si6 C48 109.3(5)
N4 C58 C59 114.1(6)
N4 C58 Si7 112.8(5)
C59 C58 Si7 106.0(5)
C60 C59 C58 172.8(8)
C59 C60 Si8 177.9(8)
C62 C61 C64 110.1(7)
C62 C61 C63 108.4(7)
C64 C61 C63 107.6(7)
C62 C61 Si7 109.9(6)
C64 C61 Si7 109.2(6)
C63 C61 Si7 111.6(6)
C71 C70 C75 120.9(8)
C71 C70 S4 121.3(6)
C75 C70 S4 117.9(6)
C70 C71 C72 118.9(8)
C73 C72 C71 122.0(8)
C72 C73 C74 118.9(8)
C72 C73 C76 121.3(9)
C74 C73 C76 119.7(9)
C73 C74 C75 120.9(8)
C70 C75 C74 118.4(8)
C58 N4 S4 120.6(5)
O8 S4 O7 120.1(4)
O8 S4 N4 105.2(3)
O7 S4 N4 106.7(3)
O8 S4 C70 109.0(4)
O7 S4 C70 107.4(4)
N4 S4 C70 107.9(3)
C65 Si7 C61 109.9(4)
C65 Si7 C66 112.0(4)
C61 Si7 C66 110.5(4)
C65 Si7 C58 104.9(3)
C61 Si7 C58 110.8(4)
C66 Si7 C58 108.6(4)
C60 Si8 C68 108.2(4)
C60 Si8 C67 107.6(4)
C68 Si8 C67 110.5(4)
C60 Si8 C69 109.0(4)
C68 Si8 C69 110.8(4)
C67 Si8 C69 110.7(4)

loop_
_geom_bond_atom_site_label_1
_geom_bond_atom_site_label_2
_geom_bond_distance
C1 C2 1.468(11)
C1 N1 1.487(9)
C1 Si1 1.918(8)
C2 C3 1.179(11)
C3 Si2 1.866(8)
C4 C5 1.521(11)
C4 C7 1.543(11)
C4 C6 1.547(11)
C4 Si1 1.898(8)
C8 Si1 1.856(9)
C9 Si1 1.874(8)
C10 Si2 1.851(10)
C11 Si2 1.856(9)
C12 Si2 1.848(9)
C13 C14 1.367(12)
C13 C18 1.405(12)
C13 S1 1.770(9)
C14 C15 1.384(13)
C15 C16 1.382(13)
C16 C17 1.396(13)
C16 C19 1.488(13)
C17 C18 1.371(13)
N1 S1 1.637(6)
O1 S1 1.430(6)
O2 S1 1.433(6)
C20 C21 1.456(11)
C20 N2 1.473(10)
C20 Si3 1.938(8)
C21 C22 1.221(12)
C22 Si4 1.832(9)
C23 C25 1.511(13)
C23 C26 1.525(11)
C23 C24 1.526(12)
C23 Si3 1.911(9)
C27 Si3 1.850(9)
C28 Si3 1.861(9)
C29 Si4 1.853(9)
C30 Si4 1.854(9)
C31 Si4 1.852(8)
C32 C33 1.367(12)
C32 C37 1.396(12)
C32 S2 1.765(9)
C33 C34 1.388(13)
C34 C35 1.389(14)
C35 C36 1.389(14)
C35 C38 1.503(14)
C36 C37 1.387(13)
N2 S2 1.638(6)
O3 S2 1.423(6)
O4 S2 1.423(6)
C39 C40 1.458(11)
C39 N3 1.477(10)
C39 Si5 1.931(8)
C40 C41 1.233(12)
C41 Si6 1.815(9)
C42 C44 1.509(12)
C42 C45 1.524(12)
C42 C43 1.549(12)
C42 Si5 1.897(9)
C46 Si5 1.869(8)
C47 Si5 1.863(8)
C48 Si6 1.860(9)
C49 Si6 1.851(9)
C50 Si6 1.847(9)
C51 C52 1.370(12)
C51 C56 1.396(12)
C51 S3 1.752(9)
C52 C53 1.396(13)
C53 C54 1.373(14)
C54 C55 1.395(14)
C54 C57 1.525(14)
C55 C56 1.376(13)
N3 S3 1.643(6)
O5 S3 1.427(6)
O6 S3 1.432(6)
C58 N4 1.463(9)
C58 C59 1.493(10)
C58 Si7 1.928(8)
C59 C60 1.193(12)
C60 Si8 1.835(9)
C61 C62 1.529(12)
C61 C64 1.535(12)
C61 C63 1.556(11)
C61 Si7 1.874(9)
C65 Si7 1.846(8)
C66 Si7 1.879(8)
C67 Si8 1.857(8)
C68 Si8 1.853(9)
C69 Si8 1.872(8)
C70 C71 1.374(12)
C70 C75 1.396(11)
C70 S4 1.761(8)
C71 C72 1.378(13)
C72 C73 1.372(13)
C73 C74 1.374(13)
C73 C76 1.510(13)
C74 C75 1.398(12)
N4 S4 1.641(6)
O7 S4 1.428(6)
O8 S4 1.425(6)
